data_7105947
loop_
_publ_author_name
'Savita K. Sharma'
'Philip S. May'
'Matthew B. Jones'
'Sheri Lense'
'Kenneth I. Hardcastle'
'Cora E. MacBeth'

_publ_section_title
;
 Catalytic dioxygen activation by Co(II) complexes employing a
 coordinatively versatile ligand scaffold
;
_journal_name_full Chem.Commun.
_journal_page_first 1827
_journal_paper_doi 10.1039/c0cc04671j
_journal_volume 47
_journal_year 2011
_chemical_formula_sum 'C49.47 H68.94 Cl2.94 Co N7 O4'
_chemical_formula_weight 988.85
_chemical_name_systematic
;
?
;
_space_group_IT_number 2
_symmetry_cell_setting triclinic
_symmetry_space_group_name_Hall '-P 1'
_symmetry_space_group_name_H-M 'P -1'
_atom_sites_solution_hydrogens geom
_atom_sites_solution_primary direct
_atom_sites_solution_secondary difmap
_audit_creation_method SHELXL-97
_cell_angle_alpha 101.969(10)
_cell_angle_beta 91.656(10)
_cell_angle_gamma 103.820(10)
_cell_formula_units_Z 2
_cell_length_a 12.264(10)
_cell_length_b 14.280(12)
_cell_length_c 15.642(13)
_cell_measurement_reflns_used 346
_cell_measurement_temperature 173(2)
_cell_measurement_theta_max 12.49
_cell_measurement_theta_min 2.23
_cell_volume 2593(4)
_computing_cell_refinement 'Bruker SMART'
_computing_data_collection 'Bruker SMART'
_computing_data_reduction 'Bruker SAINT'
_computing_molecular_graphics 'Bruker SHELXTL'
_computing_publication_material 'Bruker SHELXTL'
_computing_structure_refinement 'SHELXL-97 (Sheldrick, 1997)'
_computing_structure_solution 'SHELXS-97 (Sheldrick, 1990)'
_diffrn_ambient_temperature 173(2)
_diffrn_measured_fraction_theta_full 0.998
_diffrn_measured_fraction_theta_max 0.998
_diffrn_measurement_device_type 'CCD area detector'
_diffrn_measurement_method 'phi and omega scans'
_diffrn_radiation_monochromator graphite
_diffrn_radiation_source 'fine-focus sealed tube'
_diffrn_radiation_type MoK\a
_diffrn_radiation_wavelength 0.71073
_diffrn_reflns_av_R_equivalents 0.0000
_diffrn_reflns_av_sigmaI/netI 0.4061
_diffrn_reflns_limit_h_max 14
_diffrn_reflns_limit_h_min -14
_diffrn_reflns_limit_k_max 16
_diffrn_reflns_limit_k_min -16
_diffrn_reflns_limit_l_max 18
_diffrn_reflns_limit_l_min 0
_diffrn_reflns_number 9132
_diffrn_reflns_theta_full 25.00
_diffrn_reflns_theta_max 25.00
_diffrn_reflns_theta_min 1.34
_exptl_absorpt_coefficient_mu 0.531
_exptl_absorpt_correction_T_max 0.9638
_exptl_absorpt_correction_T_min 0.8613
_exptl_absorpt_correction_type empirical
_exptl_absorpt_process_details twinabs
_exptl_crystal_colour brown
_exptl_crystal_density_diffrn 1.266
_exptl_crystal_density_method 'not measured'
_exptl_crystal_description plate
_exptl_crystal_F_000 1047
_exptl_crystal_size_max 0.29
_exptl_crystal_size_mid 0.18
_exptl_crystal_size_min 0.07
_refine_diff_density_max 0.976
_refine_diff_density_min -0.811
_refine_diff_density_rms 0.132
_refine_ls_extinction_method none
_refine_ls_goodness_of_fit_ref 1.096
_refine_ls_hydrogen_treatment mixed
_refine_ls_matrix_type full
_refine_ls_number_parameters 560
_refine_ls_number_reflns 9133
_refine_ls_number_restraints 0
_refine_ls_restrained_S_all 1.096
_refine_ls_R_factor_all 0.3335
_refine_ls_R_factor_gt 0.1377
_refine_ls_shift/su_max 0.002
_refine_ls_shift/su_mean 0.000
_refine_ls_structure_factor_coef Fsqd
_refine_ls_weighting_details 'calc w=1/[\s^2^(Fo^2^)+(0.0300P)^2^+9.5000P] where P=(Fo^2^+2Fc^2^)/3'
_refine_ls_weighting_scheme calc
_refine_ls_wR_factor_gt 0.2424
_refine_ls_wR_factor_ref 0.3228
_reflns_number_gt 3096
_reflns_number_total 9133
_reflns_threshold_expression >2sigma(I)
_cod_data_source_file C0CC04671J.TXT
_cod_data_source_block twin5
_cod_depositor_comments
;
The following automatic conversions were performed:

'_symmetry_cell_setting' value 'Triclinic' changed to 'triclinic'
according to the built-in table from CIF Core dictionary named
'cif_core.dic' version 2.4.1 from 2010-06-29.

Automatic conversion script
Id: cif_fix_values 1646 2011-03-28 12:23:43Z adriana 
;
_cod_original_sg_symbol_H-M P-1
_cod_database_code 7105947

loop_
_symmetry_equiv_pos_as_xyz
'x, y, z'
'-x, -y, -z'

loop_
_atom_site_label
_atom_site_type_symbol
_atom_site_fract_x
_atom_site_fract_y
_atom_site_fract_z
_atom_site_U_iso_or_equiv
_atom_site_adp_type
_atom_site_occupancy
_atom_site_symmetry_multiplicity
_atom_site_calc_flag
_atom_site_refinement_flags
_atom_site_disorder_assembly
_atom_site_disorder_group
C1 C 0.3132(13) 0.5748(12) 0.3324(11) 0.034(4) Uiso 1 1 d . . .
C2 C 0.2524(16) 0.4958(14) 0.3670(12) 0.056(5) Uiso 1 1 d . . .
H2A H 0.1873 0.4508 0.3347 0.067 Uiso 1 1 calc R . .
C3 C 0.2882(15) 0.4845(14) 0.4479(12) 0.056(6) Uiso 1 1 d . . .
H3A H 0.2490 0.4314 0.4719 0.067 Uiso 1 1 calc R . .
C4 C 0.3827(14) 0.5529(12) 0.4930(11) 0.032(4) Uiso 1 1 d . . .
H4A H 0.4034 0.5471 0.5504 0.039 Uiso 1 1 calc R . .
C5 C 0.4488(16) 0.6280(15) 0.4615(11) 0.052(6) Uani 1 1 d . . .
H5A H 0.5166 0.6692 0.4930 0.063 Uiso 1 1 calc R . .
C6 C 0.4097(14) 0.6411(12) 0.3784(10) 0.032(4) Uani 1 1 d . . .
C7 C 0.5778(14) 0.7603(14) 0.3659(11) 0.041(5) Uani 1 1 d . . .
C8 C 0.6556(16) 0.7046(13) 0.3786(11) 0.045(5) Uani 1 1 d . . .
H8A H 0.6298 0.6354 0.3741 0.054 Uiso 1 1 calc R . .
C9 C 0.7669(17) 0.7497(15) 0.3971(11) 0.051(6) Uani 1 1 d . . .
H9A H 0.8170 0.7125 0.4111 0.061 Uiso 1 1 calc R . .
C10 C 0.8089(19) 0.8471(16) 0.3961(13) 0.070(6) Uani 1 1 d . . .
H10A H 0.8878 0.8757 0.4039 0.085 Uiso 1 1 calc R . .
C11 C 0.7383(18) 0.9007(12) 0.3842(13) 0.062(6) Uani 1 1 d . . .
H11A H 0.7672 0.9697 0.3889 0.074 Uiso 1 1 calc R . .
C12 C 0.6259(16) 0.8611(15) 0.3656(10) 0.039(5) Uani 1 1 d . . .
C13 C 0.5737(19) 1.0094(18) 0.3373(14) 0.057(6) Uani 1 1 d . . .
C14 C 0.4659(16) 1.0509(14) 0.3258(12) 0.053(6) Uani 1 1 d . . .
H14A H 0.3962 0.9959 0.3195 0.064 Uiso 1 1 calc R . .
C15 C 0.4681(14) 1.1247(12) 0.4086(12) 0.049(5) Uani 1 1 d . . .
H15A H 0.4042 1.1543 0.4057 0.074 Uiso 1 1 calc R . .
H15B H 0.5386 1.1765 0.4167 0.074 Uiso 1 1 calc R . .
H15C H 0.4630 1.0919 0.4581 0.074 Uiso 1 1 calc R . .
C16 C 0.4728(17) 1.0921(16) 0.2449(12) 0.075(7) Uani 1 1 d . . .
H16A H 0.4659 1.0383 0.1931 0.113 Uiso 1 1 calc R . .
H16B H 0.5455 1.1403 0.2479 0.113 Uiso 1 1 calc R . .
H16C H 0.4116 1.1247 0.2408 0.113 Uiso 1 1 calc R . .
C17 C 0.2103(18) 0.5345(15) 0.1904(12) 0.052(6) Uani 1 1 d . . .
C18 C 0.2002(15) 0.5672(13) 0.1034(11) 0.048(5) Uani 1 1 d . . .
H18A H 0.2636 0.6260 0.1032 0.058 Uiso 1 1 calc R . .
C19 C 0.2063(16) 0.4835(13) 0.0269(11) 0.057(6) Uani 1 1 d . . .
H19A H 0.1987 0.5044 -0.0284 0.086 Uiso 1 1 calc R . .
H19B H 0.1451 0.4253 0.0275 0.086 Uiso 1 1 calc R . .
H19C H 0.2789 0.4670 0.0324 0.086 Uiso 1 1 calc R . .
C20 C 0.0865(15) 0.5956(13) 0.0944(12) 0.061(5) Uani 1 1 d . . .
H20A H 0.0790 0.6145 0.0382 0.091 Uiso 1 1 calc R . .
H20B H 0.0847 0.6514 0.1424 0.091 Uiso 1 1 calc R . .
H20C H 0.0242 0.5390 0.0969 0.091 Uiso 1 1 calc R . .
C21 C 0.3201(15) 0.8396(13) 0.1381(10) 0.040(5) Uani 1 1 d . . .
C22 C 0.2575(15) 0.8845(11) 0.0887(11) 0.041(5) Uani 1 1 d . . .
H22A H 0.1880 0.8962 0.1073 0.049 Uiso 1 1 calc R . .
C23 C 0.2980(16) 0.9116(12) 0.0127(12) 0.048(5) Uani 1 1 d . . .
H23A H 0.2557 0.9418 -0.0201 0.057 Uiso 1 1 calc R . .
C24 C 0.3969(19) 0.8954(17) -0.0149(13) 0.069(7) Uani 1 1 d . . .
H24A H 0.4241 0.9145 -0.0666 0.082 Uiso 1 1 calc R . .
C25 C 0.4590(17) 0.8502(13) 0.0336(11) 0.049(5) Uani 1 1 d . . .
H25A H 0.5284 0.8389 0.0143 0.059 Uiso 1 1 calc R . .
C26 C 0.4209(14) 0.8220(14) 0.1086(11) 0.039(5) Uani 1 1 d . . .
C27 C 0.5884(17) 0.7782(15) 0.1552(11) 0.043(5) Uani 1 1 d . . .
C28 C 0.6631(17) 0.8672(17) 0.1543(11) 0.056(6) Uani 1 1 d . . .
H28A H 0.6335 0.9216 0.1488 0.067 Uiso 1 1 calc R . .
C29 C 0.7746(19) 0.8805(15) 0.1607(12) 0.057(6) Uani 1 1 d . . .
H29A H 0.8224 0.9438 0.1615 0.068 Uiso 1 1 calc R . .
C30 C 0.8211(17) 0.8022(16) 0.1663(13) 0.061(6) Uani 1 1 d . . .
H30A H 0.9005 0.8107 0.1706 0.074 Uiso 1 1 calc R . .
C31 C 0.7481(18) 0.7108(16) 0.1653(10) 0.054(6) Uani 1 1 d . . .
H31A H 0.7783 0.6561 0.1681 0.065 Uiso 1 1 calc R . .
C32 C 0.6322(16) 0.6979(13) 0.1602(11) 0.039(5) Uani 1 1 d . . .
C33 C 0.5727(17) 0.5186(12) 0.1734(12) 0.039(5) Uani 1 1 d . . .
C34 C 0.4715(16) 0.4375(14) 0.1653(12) 0.053(6) Uani 1 1 d . . .
H34A H 0.4034 0.4638 0.1611 0.063 Uiso 1 1 calc R . .
C35 C 0.4670(17) 0.3892(15) 0.2447(14) 0.079(7) Uani 1 1 d . . .
H35A H 0.4707 0.4394 0.2987 0.119 Uiso 1 1 calc R . .
H35B H 0.5311 0.3595 0.2469 0.119 Uiso 1 1 calc R . .
H35C H 0.3965 0.3377 0.2392 0.119 Uiso 1 1 calc R . .
C36 C 0.4760(19) 0.3648(16) 0.0792(16) 0.105(10) Uani 1 1 d . . .
H36A H 0.4757 0.3979 0.0303 0.158 Uiso 1 1 calc R . .
H36B H 0.4102 0.3082 0.0707 0.158 Uiso 1 1 calc R . .
H36C H 0.5449 0.3418 0.0816 0.158 Uiso 1 1 calc R . .
C37 C 0.2147(15) 0.8474(16) 0.2676(10) 0.050(6) Uani 1 1 d . . .
C38 C 0.1936(16) 0.8068(13) 0.3511(12) 0.044(5) Uani 1 1 d . . .
H38A H 0.2486 0.7666 0.3575 0.053 Uiso 1 1 calc R . .
C39 C 0.214(2) 0.8891(16) 0.4251(12) 0.084(7) Uani 1 1 d . . .
H39A H 0.2003 0.8647 0.4790 0.125 Uiso 1 1 calc R . .
H39B H 0.1630 0.9310 0.4183 0.125 Uiso 1 1 calc R . .
H39C H 0.2922 0.9277 0.4286 0.125 Uiso 1 1 calc R . .
C40 C 0.0790(19) 0.7416(17) 0.3401(13) 0.097(8) Uani 1 1 d . . .
H40A H 0.0641 0.7145 0.3924 0.145 Uiso 1 1 calc R . .
H40B H 0.0724 0.6873 0.2887 0.145 Uiso 1 1 calc R . .
H40C H 0.0242 0.7795 0.3317 0.145 Uiso 1 1 calc R . .
C1C C 0.7797(17) 0.2983(15) 0.3508(13) 0.064(6) Uani 1 1 d . . .
H1CA H 0.7413 0.2273 0.3307 0.077 Uiso 1 1 calc R . .
H1CB H 0.7211 0.3358 0.3585 0.077 Uiso 1 1 calc R . .
C2C C 0.848(2) 0.3149(15) 0.4413(13) 0.087(8) Uani 1 1 d . . .
H2CA H 0.7971 0.2921 0.4840 0.131 Uiso 1 1 calc R . .
H2CB H 0.8846 0.3854 0.4624 0.131 Uiso 1 1 calc R . .
H2CC H 0.9060 0.2774 0.4341 0.131 Uiso 1 1 calc R . .
C3C C 0.9241(14) 0.4346(14) 0.3102(12) 0.054(5) Uani 1 1 d . . .
H3CA H 0.9822 0.4370 0.3565 0.065 Uiso 1 1 calc R . .
H3CB H 0.9637 0.4520 0.2592 0.065 Uiso 1 1 calc R . .
C4C C 0.8629(17) 0.5103(12) 0.3433(13) 0.072(6) Uani 1 1 d . . .
H4CA H 0.9164 0.5755 0.3595 0.107 Uiso 1 1 calc R . .
H4CB H 0.8249 0.4952 0.3948 0.107 Uiso 1 1 calc R . .
H4CC H 0.8069 0.5106 0.2974 0.107 Uiso 1 1 calc R . .
C5C C 0.7718(17) 0.3221(14) 0.2030(13) 0.061(6) Uani 1 1 d . . .
H5CA H 0.7223 0.2542 0.1876 0.073 Uiso 1 1 calc R . .
H5CB H 0.7232 0.3680 0.2200 0.073 Uiso 1 1 calc R . .
C6C C 0.8270(16) 0.3439(16) 0.1240(13) 0.076(7) Uani 1 1 d . . .
H6CA H 0.7693 0.3362 0.0766 0.114 Uiso 1 1 calc R . .
H6CB H 0.8743 0.2981 0.1056 0.114 Uiso 1 1 calc R . .
H6CC H 0.8738 0.4120 0.1375 0.114 Uiso 1 1 calc R . .
C7C C 0.9323(17) 0.2649(15) 0.2577(12) 0.066(6) Uani 1 1 d . . .
H7CA H 0.9813 0.2915 0.2147 0.079 Uiso 1 1 calc R . .
H7CB H 0.9813 0.2693 0.3106 0.079 Uiso 1 1 calc R . .
C8C C 0.8773(16) 0.1572(14) 0.2192(13) 0.072(7) Uani 1 1 d . . .
H8CA H 0.9355 0.1205 0.2086 0.109 Uiso 1 1 calc R . .
H8CB H 0.8342 0.1510 0.1637 0.109 Uiso 1 1 calc R . .
H8CC H 0.8266 0.1302 0.2603 0.109 Uiso 1 1 calc R . .
C1S C 0.8529(16) 0.8914(15) 0.6350(13) 0.042(6) Uiso 0.80 1 d P . .
H1SA H 0.8033 0.9009 0.5881 0.051 Uiso 0.80 1 calc PR . .
H1SB H 0.8512 0.9417 0.6887 0.051 Uiso 0.80 1 calc PR . .
C2S C 0.8406(19) 0.7696(17) 0.9281(16) 0.038(6) Uiso 0.67 1 d P . .
H2SA H 0.8376 0.7168 0.8753 0.045 Uiso 0.67 1 calc PR . .
H2SB H 0.7892 0.7416 0.9692 0.045 Uiso 0.67 1 calc PR . .
Cl1S Cl 0.9881(5) 0.9086(5) 0.6040(4) 0.0624(19) Uani 0.80 1 d P . .
Cl2S Cl 0.8008(5) 0.7718(5) 0.6553(5) 0.0610(19) Uani 0.80 1 d P . .
Cl3S Cl 0.7980(8) 0.8685(6) 0.8988(6) 0.082(3) Uani 0.67 1 d P . .
Cl4S Cl 0.9808(6) 0.8130(6) 0.9789(4) 0.061(2) Uani 0.67 1 d P . .
Co1 Co 0.37779(16) 0.7224(2) 0.24127(19) 0.0437(6) Uani 1 1 d . . .
N1 N 0.2876(11) 0.5936(10) 0.2484(9) 0.040(4) Uani 1 1 d . . .
N2 N 0.4658(12) 0.7205(11) 0.3459(9) 0.038(4) Uiso 1 1 d . . .
N3 N 0.5469(13) 0.9156(11) 0.3526(9) 0.044(4) Uani 1 1 d . . .
H3B H 0.4752 0.8872 0.3544 0.052 Uiso 1 1 calc R . .
N4 N 0.2923(11) 0.8127(10) 0.2171(9) 0.039(4) Uani 1 1 d . . .
N5 N 0.4724(13) 0.7675(10) 0.1545(9) 0.042(4) Uani 1 1 d . . .
N6 N 0.5604(13) 0.6077(11) 0.1590(8) 0.041(4) Uani 1 1 d . . .
H6A H 0.4897 0.6063 0.1459 0.049 Uiso 1 1 calc R . .
N1C N 0.8525(10) 0.3302(13) 0.2829(10) 0.043(3) Uani 1 1 d . . .
O1 O 0.1482(11) 0.4518(10) 0.1961(8) 0.067(4) Uani 1 1 d . . .
O2 O 0.6664(12) 1.0632(10) 0.3362(10) 0.074(5) Uani 1 1 d . . .
O3 O 0.1621(11) 0.9040(10) 0.2504(8) 0.064(4) Uani 1 1 d . . .
O4 O 0.6688(10) 0.5115(9) 0.1947(9) 0.065(4) Uani 1 1 d . . .

loop_
_atom_site_aniso_label
_atom_site_aniso_U_11
_atom_site_aniso_U_22
_atom_site_aniso_U_33
_atom_site_aniso_U_23
_atom_site_aniso_U_13
_atom_site_aniso_U_12
C5 0.057(13) 0.082(17) 0.028(11) 0.010(11) 0.023(10) 0.038(12)
C6 0.048(12) 0.036(11) 0.023(10) 0.010(9) 0.006(8) 0.028(9)
C7 0.038(12) 0.050(14) 0.042(11) 0.017(10) 0.007(9) 0.016(10)
C8 0.048(14) 0.041(12) 0.054(12) 0.007(10) 0.003(10) 0.028(10)
C9 0.052(15) 0.055(14) 0.059(14) 0.026(11) -0.008(10) 0.030(11)
C10 0.066(15) 0.057(15) 0.078(16) 0.002(13) -0.017(12) 0.008(13)
C11 0.062(15) 0.010(10) 0.117(19) 0.017(11) 0.019(13) 0.012(11)
C12 0.044(13) 0.056(14) 0.024(10) 0.013(9) 0.009(9) 0.021(11)
C13 0.064(16) 0.055(18) 0.044(14) -0.014(13) 0.012(12) 0.018(14)
C14 0.058(14) 0.053(14) 0.049(13) -0.004(11) 0.016(10) 0.025(11)
C15 0.044(12) 0.038(12) 0.074(15) 0.014(11) 0.021(10) 0.024(10)
C16 0.097(17) 0.094(19) 0.053(14) 0.039(13) 0.008(12) 0.039(14)
C17 0.079(16) 0.034(13) 0.035(12) 0.018(10) -0.014(11) -0.006(12)
C18 0.044(12) 0.044(12) 0.049(13) -0.002(11) -0.012(9) 0.007(10)
C19 0.100(16) 0.061(14) 0.032(11) 0.014(10) -0.004(10) 0.057(12)
C20 0.075(15) 0.053(13) 0.056(13) 0.003(10) -0.003(11) 0.026(11)
C21 0.071(13) 0.044(11) 0.014(9) 0.014(8) 0.004(8) 0.023(9)
C22 0.056(11) 0.029(10) 0.050(11) 0.029(9) 0.011(9) 0.014(8)
C23 0.064(13) 0.032(11) 0.056(12) 0.018(9) 0.010(10) 0.023(9)
C24 0.086(17) 0.090(17) 0.048(13) 0.039(12) 0.012(12) 0.037(14)
C25 0.083(15) 0.041(13) 0.026(11) -0.001(10) 0.013(11) 0.028(11)
C26 0.036(12) 0.048(13) 0.036(12) 0.004(10) 0.009(9) 0.019(10)
C27 0.048(13) 0.051(14) 0.033(10) 0.009(10) 0.009(9) 0.018(11)
C28 0.039(14) 0.085(19) 0.047(12) 0.010(12) 0.011(10) 0.025(13)
C29 0.068(17) 0.037(13) 0.058(14) -0.011(11) 0.017(11) 0.017(12)
C30 0.036(12) 0.062(16) 0.069(15) 0.003(12) -0.003(10) -0.010(12)
C31 0.068(15) 0.072(16) 0.024(10) 0.009(10) 0.006(9) 0.024(13)
C32 0.049(13) 0.021(11) 0.062(13) 0.011(9) 0.017(10) 0.030(10)
C33 0.064(14) 0.028(13) 0.040(12) 0.024(10) 0.005(10) 0.022(11)
C34 0.055(14) 0.045(14) 0.071(15) 0.038(12) -0.004(11) 0.017(11)
C35 0.073(15) 0.083(18) 0.114(19) 0.058(15) 0.014(13) 0.048(14)
C36 0.09(2) 0.08(2) 0.09(2) -0.046(17) 0.019(15) -0.003(16)
C37 0.046(13) 0.080(16) 0.009(10) -0.016(10) -0.006(9) 0.009(12)
C38 0.052(13) 0.031(11) 0.053(13) 0.007(11) 0.011(10) 0.020(10)
C39 0.16(2) 0.081(17) 0.032(13) 0.038(13) 0.019(13) 0.049(16)
C40 0.097(19) 0.12(2) 0.047(14) 0.025(14) 0.006(12) -0.029(16)
C1C 0.068(16) 0.060(15) 0.070(16) 0.016(12) 0.025(12) 0.023(12)
C2C 0.16(2) 0.078(16) 0.056(14) 0.025(13) 0.018(15) 0.074(16)
C3C 0.039(11) 0.063(15) 0.067(13) 0.019(11) -0.012(9) 0.025(11)
C4C 0.119(18) 0.019(11) 0.086(15) 0.014(11) -0.002(14) 0.034(11)
C5C 0.072(15) 0.045(13) 0.079(16) 0.035(12) -0.026(12) 0.022(11)
C6C 0.077(15) 0.107(19) 0.062(15) 0.046(14) -0.004(12) 0.034(14)
C7C 0.091(16) 0.066(15) 0.057(13) 0.013(12) 0.002(11) 0.052(13)
C8C 0.073(15) 0.076(18) 0.066(14) 0.007(14) -0.010(12) 0.023(12)
Cl1S 0.041(4) 0.058(4) 0.100(5) 0.048(4) -0.001(3) 0.009(3)
Cl2S 0.053(4) 0.052(4) 0.088(5) 0.033(4) 0.015(4) 0.018(4)
Cl3S 0.114(7) 0.054(5) 0.087(6) 0.013(5) -0.022(5) 0.044(5)
Cl4S 0.045(4) 0.096(6) 0.046(4) 0.015(4) 0.010(3) 0.025(4)
Co1 0.0557(13) 0.0423(15) 0.0408(13) 0.0143(10) 0.0031(16) 0.0226(18)
N1 0.046(10) 0.031(10) 0.047(10) 0.011(8) -0.015(8) 0.017(8)
N3 0.051(10) 0.026(10) 0.057(11) 0.005(8) 0.010(8) 0.019(8)
N4 0.035(9) 0.050(11) 0.037(9) 0.012(8) -0.008(7) 0.019(8)
N5 0.073(11) 0.039(9) 0.026(8) 0.010(7) 0.006(7) 0.032(8)
N6 0.058(11) 0.039(11) 0.036(9) 0.015(8) 0.002(7) 0.027(9)
N1C 0.057(8) 0.038(9) 0.042(8) 0.019(7) 0.004(9) 0.019(10)
O1 0.088(11) 0.048(9) 0.058(9) 0.008(8) -0.006(7) 0.009(8)
O2 0.064(11) 0.059(11) 0.107(12) 0.044(10) 0.009(9) 0.011(8)
O3 0.070(9) 0.082(11) 0.071(10) 0.050(8) -0.003(7) 0.048(8)
O4 0.040(9) 0.058(10) 0.103(11) 0.009(9) -0.010(7) 0.032(7)

loop_
_atom_type_symbol
_atom_type_description
_atom_type_scat_dispersion_real
_atom_type_scat_dispersion_imag
_atom_type_scat_source
C C 0.0033 0.0016 'International Tables Vol C Tables 4.2.6.8 and 6.1.1.4'
H H 0.0000 0.0000 'International Tables Vol C Tables 4.2.6.8 and 6.1.1.4'
N N 0.0061 0.0033 'International Tables Vol C Tables 4.2.6.8 and 6.1.1.4'
O O 0.0106 0.0060 'International Tables Vol C Tables 4.2.6.8 and 6.1.1.4'
Cl Cl 0.1484 0.1585 'International Tables Vol C Tables 4.2.6.8 and 6.1.1.4'
Co Co 0.3494 0.9721 'International Tables Vol C Tables 4.2.6.8 and 6.1.1.4'

loop_
_geom_angle_atom_site_label_1
_geom_angle_atom_site_label_2
_geom_angle_atom_site_label_3
_geom_angle
_geom_angle_site_symmetry_1
_geom_angle_site_symmetry_3
_geom_angle_publ_flag
C6 C1 C2 121.0(16) . . ?
C6 C1 N1 113.4(14) . . ?
C2 C1 N1 125.5(16) . . ?
C3 C2 C1 119.6(18) . . ?
C3 C2 H2A 120.2 . . ?
C1 C2 H2A 120.2 . . ?
C2 C3 C4 118.1(19) . . ?
C2 C3 H3A 120.9 . . ?
C4 C3 H3A 120.9 . . ?
C5 C4 C3 125.2(18) . . ?
C5 C4 H4A 117.4 . . ?
C3 C4 H4A 117.4 . . ?
C4 C5 C6 116.3(18) . . ?
C4 C5 H5A 121.9 . . ?
C6 C5 H5A 121.9 . . ?
N2 C6 C1 120.7(14) . . ?
N2 C6 C5 119.8(16) . . ?
C1 C6 C5 119.5(17) . . ?
N2 C7 C8 123.7(17) . . ?
N2 C7 C12 120.5(16) . . ?
C8 C7 C12 115.4(17) . . ?
C9 C8 C7 120.3(17) . . ?
C9 C8 H8A 119.9 . . ?
C7 C8 H8A 119.9 . . ?
C8 C9 C10 121.7(18) . . ?
C8 C9 H9A 119.1 . . ?
C10 C9 H9A 119.1 . . ?
C11 C10 C9 119(2) . . ?
C11 C10 H10A 120.5 . . ?
C9 C10 H10A 120.5 . . ?
C10 C11 C12 122.4(18) . . ?
C10 C11 H11A 118.8 . . ?
C12 C11 H11A 118.8 . . ?
C11 C12 N3 124.5(18) . . ?
C11 C12 C7 120.6(17) . . ?
N3 C12 C7 114.6(17) . . ?
O2 C13 N3 128(2) . . ?
O2 C13 C14 119(2) . . ?
N3 C13 C14 112.9(19) . . ?
C15 C14 C16 114.6(18) . . ?
C15 C14 C13 105.0(16) . . ?
C16 C14 C13 108.8(16) . . ?
C15 C14 H14A 109.4 . . ?
C16 C14 H14A 109.4 . . ?
C13 C14 H14A 109.4 . . ?
C14 C15 H15A 109.5 . . ?
C14 C15 H15B 109.5 . . ?
H15A C15 H15B 109.5 . . ?
C14 C15 H15C 109.5 . . ?
H15A C15 H15C 109.5 . . ?
H15B C15 H15C 109.5 . . ?
C14 C16 H16A 109.5 . . ?
C14 C16 H16B 109.5 . . ?
H16A C16 H16B 109.5 . . ?
C14 C16 H16C 109.5 . . ?
H16A C16 H16C 109.5 . . ?
H16B C16 H16C 109.5 . . ?
O1 C17 N1 127.2(16) . . ?
O1 C17 C18 117.5(17) . . ?
N1 C17 C18 115.1(16) . . ?
C19 C18 C17 109.8(15) . . ?
C19 C18 C20 110.0(14) . . ?
C17 C18 C20 109.4(16) . . ?
C19 C18 H18A 109.2 . . ?
C17 C18 H18A 109.2 . . ?
C20 C18 H18A 109.2 . . ?
C18 C19 H19A 109.5 . . ?
C18 C19 H19B 109.5 . . ?
H19A C19 H19B 109.5 . . ?
C18 C19 H19C 109.5 . . ?
H19A C19 H19C 109.5 . . ?
H19B C19 H19C 109.5 . . ?
C18 C20 H20A 109.5 . . ?
C18 C20 H20B 109.5 . . ?
H20A C20 H20B 109.5 . . ?
C18 C20 H20C 109.5 . . ?
H20A C20 H20C 109.5 . . ?
H20B C20 H20C 109.5 . . ?
C26 C21 N4 115.1(15) . . ?
C26 C21 C22 118.8(16) . . ?
N4 C21 C22 126.1(16) . . ?
C23 C22 C21 120.0(17) . . ?
C23 C22 H22A 120.0 . . ?
C21 C22 H22A 120.0 . . ?
C24 C23 C22 120.9(18) . . ?
C24 C23 H23A 119.6 . . ?
C22 C23 H23A 119.6 . . ?
C23 C24 C25 119.4(19) . . ?
C23 C24 H24A 120.3 . . ?
C25 C24 H24A 120.3 . . ?
C26 C25 C24 121.2(19) . . ?
C26 C25 H25A 119.4 . . ?
C24 C25 H25A 119.4 . . ?
C25 C26 C21 119.8(17) . . ?
C25 C26 N5 123.8(16) . . ?
C21 C26 N5 116.1(16) . . ?
C28 C27 C32 118.1(19) . . ?
C28 C27 N5 122.3(17) . . ?
C32 C27 N5 119.6(18) . . ?
C29 C28 C27 123(2) . . ?
C29 C28 H28A 118.4 . . ?
C27 C28 H28A 118.4 . . ?
C28 C29 C30 120(2) . . ?
C28 C29 H29A 119.9 . . ?
C30 C29 H29A 119.9 . . ?
C29 C30 C31 118(2) . . ?
C29 C30 H30A 121.0 . . ?
C31 C30 H30A 121.0 . . ?
C32 C31 C30 121(2) . . ?
C32 C31 H31A 119.3 . . ?
C30 C31 H31A 119.3 . . ?
N6 C32 C31 121.4(16) . . ?
N6 C32 C27 119.7(17) . . ?
C31 C32 C27 119.0(18) . . ?
O4 C33 N6 118.7(17) . . ?
O4 C33 C34 123.1(15) . . ?
N6 C33 C34 118.2(16) . . ?
C33 C34 C36 105.9(17) . . ?
C33 C34 C35 111.2(16) . . ?
C36 C34 C35 112.3(18) . . ?
C33 C34 H34A 109.1 . . ?
C36 C34 H34A 109.1 . . ?
C35 C34 H34A 109.1 . . ?
C34 C35 H35A 109.5 . . ?
C34 C35 H35B 109.5 . . ?
H35A C35 H35B 109.5 . . ?
C34 C35 H35C 109.5 . . ?
H35A C35 H35C 109.5 . . ?
H35B C35 H35C 109.5 . . ?
C34 C36 H36A 109.5 . . ?
C34 C36 H36B 109.5 . . ?
H36A C36 H36B 109.5 . . ?
C34 C36 H36C 109.5 . . ?
H36A C36 H36C 109.5 . . ?
H36B C36 H36C 109.5 . . ?
O3 C37 N4 125.4(18) . . ?
O3 C37 C38 119.5(17) . . ?
N4 C37 C38 115.0(18) . . ?
C39 C38 C40 114.6(18) . . ?
C39 C38 C37 108.3(15) . . ?
C40 C38 C37 108.2(15) . . ?
C39 C38 H38A 108.5 . . ?
C40 C38 H38A 108.5 . . ?
C37 C38 H38A 108.5 . . ?
C38 C39 H39A 109.5 . . ?
C38 C39 H39B 109.5 . . ?
H39A C39 H39B 109.5 . . ?
C38 C39 H39C 109.5 . . ?
H39A C39 H39C 109.5 . . ?
H39B C39 H39C 109.5 . . ?
C38 C40 H40A 109.5 . . ?
C38 C40 H40B 109.5 . . ?
H40A C40 H40B 109.5 . . ?
C38 C40 H40C 109.5 . . ?
H40A C40 H40C 109.5 . . ?
H40B C40 H40C 109.5 . . ?
N1C C1C C2C 112.2(16) . . ?
N1C C1C H1CA 109.2 . . ?
C2C C1C H1CA 109.2 . . ?
N1C C1C H1CB 109.2 . . ?
C2C C1C H1CB 109.2 . . ?
H1CA C1C H1CB 107.9 . . ?
C1C C2C H2CA 109.5 . . ?
C1C C2C H2CB 109.5 . . ?
H2CA C2C H2CB 109.5 . . ?
C1C C2C H2CC 109.5 . . ?
H2CA C2C H2CC 109.5 . . ?
H2CB C2C H2CC 109.5 . . ?
C4C C3C N1C 115.4(15) . . ?
C4C C3C H3CA 108.4 . . ?
N1C C3C H3CA 108.4 . . ?
C4C C3C H3CB 108.4 . . ?
N1C C3C H3CB 108.4 . . ?
H3CA C3C H3CB 107.5 . . ?
C3C C4C H4CA 109.5 . . ?
C3C C4C H4CB 109.5 . . ?
H4CA C4C H4CB 109.5 . . ?
C3C C4C H4CC 109.5 . . ?
H4CA C4C H4CC 109.5 . . ?
H4CB C4C H4CC 109.5 . . ?
C6C C5C N1C 115.3(17) . . ?
C6C C5C H5CA 108.5 . . ?
N1C C5C H5CA 108.5 . . ?
C6C C5C H5CB 108.5 . . ?
N1C C5C H5CB 108.5 . . ?
H5CA C5C H5CB 107.5 . . ?
C5C C6C H6CA 109.5 . . ?
C5C C6C H6CB 109.5 . . ?
H6CA C6C H6CB 109.5 . . ?
C5C C6C H6CC 109.5 . . ?
H6CA C6C H6CC 109.5 . . ?
H6CB C6C H6CC 109.5 . . ?
C8C C7C N1C 115.6(17) . . ?
C8C C7C H7CA 108.4 . . ?
N1C C7C H7CA 108.4 . . ?
C8C C7C H7CB 108.4 . . ?
N1C C7C H7CB 108.4 . . ?
H7CA C7C H7CB 107.4 . . ?
C7C C8C H8CA 109.5 . . ?
C7C C8C H8CB 109.5 . . ?
H8CA C8C H8CB 109.5 . . ?
C7C C8C H8CC 109.5 . . ?
H8CA C8C H8CC 109.5 . . ?
H8CB C8C H8CC 109.5 . . ?
Cl1S C1S Cl2S 111.8(11) . . ?
Cl1S C1S H1SA 109.3 . . ?
Cl2S C1S H1SA 109.3 . . ?
Cl1S C1S H1SB 109.3 . . ?
Cl2S C1S H1SB 109.3 . . ?
H1SA C1S H1SB 107.9 . . ?
Cl3S C2S Cl4S 109.2(13) . . ?
Cl3S C2S H2SA 109.8 . . ?
Cl4S C2S H2SA 109.8 . . ?
Cl3S C2S H2SB 109.8 . . ?
Cl4S C2S H2SB 109.8 . . ?
H2SA C2S H2SB 108.3 . . ?
N5 Co1 N1 132.7(6) . . ?
N5 Co1 N4 85.1(6) . . ?
N1 Co1 N4 114.6(4) . . ?
N5 Co1 N2 111.7(5) . . ?
N1 Co1 N2 87.3(6) . . ?
N4 Co1 N2 131.8(6) . . ?
C17 N1 C1 123.8(15) . . ?
C17 N1 Co1 126.9(12) . . ?
C1 N1 Co1 109.1(11) . . ?
C7 N2 C6 121.2(15) . . ?
C7 N2 Co1 126.8(12) . . ?
C6 N2 Co1 107.6(11) . . ?
C13 N3 C12 124.9(17) . . ?
C13 N3 H3B 117.5 . . ?
C12 N3 H3B 117.5 . . ?
C37 N4 C21 122.9(15) . . ?
C37 N4 Co1 127.1(13) . . ?
C21 N4 Co1 110.0(11) . . ?
C27 N5 C26 120.1(15) . . ?
C27 N5 Co1 125.9(11) . . ?
C26 N5 Co1 110.4(12) . . ?
C32 N6 C33 135.2(16) . . ?
C32 N6 H6A 112.4 . . ?
C33 N6 H6A 112.4 . . ?
C1C N1C C3C 113.9(15) . . ?
C1C N1C C7C 111.8(15) . . ?
C3C N1C C7C 106.5(12) . . ?
C1C N1C C5C 105.8(12) . . ?
C3C N1C C5C 109.1(14) . . ?
C7C N1C C5C 109.7(15) . . ?

loop_
_geom_bond_atom_site_label_1
_geom_bond_atom_site_label_2
_geom_bond_distance
_geom_bond_site_symmetry_2
_geom_bond_publ_flag
C1 C6 1.40(2) . ?
C1 C2 1.41(2) . ?
C1 N1 1.435(19) . ?
C2 C3 1.38(2) . ?
C2 H2A 0.9500 . ?
C3 C4 1.39(2) . ?
C3 H3A 0.9500 . ?
C4 C5 1.37(2) . ?
C4 H4A 0.9500 . ?
C5 C6 1.44(2) . ?
C5 H5A 0.9500 . ?
C6 N2 1.379(19) . ?
C7 N2 1.355(19) . ?
C7 C8 1.41(2) . ?
C7 C12 1.42(2) . ?
C8 C9 1.36(2) . ?
C8 H8A 0.9500 . ?
C9 C10 1.37(2) . ?
C9 H9A 0.9500 . ?
C10 C11 1.32(2) . ?
C10 H10A 0.9500 . ?
C11 C12 1.36(2) . ?
C11 H11A 0.9500 . ?
C12 N3 1.41(2) . ?
C13 O2 1.21(2) . ?
C13 N3 1.37(3) . ?
C13 C14 1.59(3) . ?
C14 C15 1.49(2) . ?
C14 C16 1.50(2) . ?
C14 H14A 1.0000 . ?
C15 H15A 0.9800 . ?
C15 H15B 0.9800 . ?
C15 H15C 0.9800 . ?
C16 H16A 0.9800 . ?
C16 H16B 0.9800 . ?
C16 H16C 0.9800 . ?
C17 O1 1.265(19) . ?
C17 N1 1.30(2) . ?
C17 C18 1.54(2) . ?
C18 C19 1.52(2) . ?
C18 C20 1.55(2) . ?
C18 H18A 1.0000 . ?
C19 H19A 0.9800 . ?
C19 H19B 0.9800 . ?
C19 H19C 0.9800 . ?
C20 H20A 0.9800 . ?
C20 H20B 0.9800 . ?
C20 H20C 0.9800 . ?
C21 C26 1.39(2) . ?
C21 N4 1.397(19) . ?
C21 C22 1.42(2) . ?
C22 C23 1.39(2) . ?
C22 H22A 0.9500 . ?
C23 C24 1.35(2) . ?
C23 H23A 0.9500 . ?
C24 C25 1.41(2) . ?
C24 H24A 0.9500 . ?
C25 C26 1.38(2) . ?
C25 H25A 0.9500 . ?
C26 N5 1.40(2) . ?
C27 C28 1.38(2) . ?
C27 C32 1.39(2) . ?
C27 N5 1.39(2) . ?
C28 C29 1.33(2) . ?
C28 H28A 0.9500 . ?
C29 C30 1.39(3) . ?
C29 H29A 0.9500 . ?
C30 C31 1.39(2) . ?
C30 H30A 0.9500 . ?
C31 C32 1.39(2) . ?
C31 H31A 0.9500 . ?
C32 N6 1.37(2) . ?
C33 O4 1.249(19) . ?
C33 N6 1.38(2) . ?
C33 C34 1.46(2) . ?
C34 C36 1.53(2) . ?
C34 C35 1.54(2) . ?
C34 H34A 1.0000 . ?
C35 H35A 0.9800 . ?
C35 H35B 0.9800 . ?
C35 H35C 0.9800 . ?
C36 H36A 0.9800 . ?
C36 H36B 0.9800 . ?
C36 H36C 0.9800 . ?
C37 O3 1.21(2) . ?
C37 N4 1.37(2) . ?
C37 C38 1.54(2) . ?
C38 C39 1.44(2) . ?
C38 C40 1.47(2) . ?
C38 H38A 1.0000 . ?
C39 H39A 0.9800 . ?
C39 H39B 0.9800 . ?
C39 H39C 0.9800 . ?
C40 H40A 0.9800 . ?
C40 H40B 0.9800 . ?
C40 H40C 0.9800 . ?
C1C N1C 1.48(2) . ?
C1C C2C 1.57(2) . ?
C1C H1CA 0.9900 . ?
C1C H1CB 0.9900 . ?
C2C H2CA 0.9800 . ?
C2C H2CB 0.9800 . ?
C2C H2CC 0.9800 . ?
C3C C4C 1.48(2) . ?
C3C N1C 1.50(2) . ?
C3C H3CA 0.9900 . ?
C3C H3CB 0.9900 . ?
C4C H4CA 0.9800 . ?
C4C H4CB 0.9800 . ?
C4C H4CC 0.9800 . ?
C5C C6C 1.48(3) . ?
C5C N1C 1.54(2) . ?
C5C H5CA 0.9900 . ?
C5C H5CB 0.9900 . ?
C6C H6CA 0.9800 . ?
C6C H6CB 0.9800 . ?
C6C H6CC 0.9800 . ?
C7C C8C 1.51(2) . ?
C7C N1C 1.51(2) . ?
C7C H7CA 0.9900 . ?
C7C H7CB 0.9900 . ?
C8C H8CA 0.9800 . ?
C8C H8CB 0.9800 . ?
C8C H8CC 0.9800 . ?
C1S Cl1S 1.716(19) . ?
C1S Cl2S 1.77(2) . ?
C1S H1SA 0.9900 . ?
C1S H1SB 0.9900 . ?
C2S Cl3S 1.76(2) . ?
C2S Cl4S 1.78(2) . ?
C2S H2SA 0.9900 . ?
C2S H2SB 0.9900 . ?
Co1 N5 1.923(15) . ?
Co1 N1 1.933(14) . ?
Co1 N4 1.933(13) . ?
Co1 N2 1.943(14) . ?
N3 H3B 0.8800 . ?
N6 H6A 0.8800 . ?

loop_
_geom_torsion_atom_site_label_1
_geom_torsion_atom_site_label_2
_geom_torsion_atom_site_label_3
_geom_torsion_atom_site_label_4
_geom_torsion
_geom_torsion_site_symmetry_1
_geom_torsion_site_symmetry_2
_geom_torsion_site_symmetry_3
_geom_torsion_site_symmetry_4
_geom_torsion_publ_flag
C6 C1 C2 C3 1(3) . . . . ?
N1 C1 C2 C3 178.1(16) . . . . ?
C1 C2 C3 C4 1(3) . . . . ?
C2 C3 C4 C5 -4(3) . . . . ?
C3 C4 C5 C6 6(3) . . . . ?
C2 C1 C6 N2 -177.2(15) . . . . ?
N1 C1 C6 N2 5(2) . . . . ?
C2 C1 C6 C5 1(2) . . . . ?
N1 C1 C6 C5 -176.8(14) . . . . ?
C4 C5 C6 N2 174.2(15) . . . . ?
C4 C5 C6 C1 -4(2) . . . . ?
N2 C7 C8 C9 178.9(16) . . . . ?
C12 C7 C8 C9 6(2) . . . . ?
C7 C8 C9 C10 -6(3) . . . . ?
C8 C9 C10 C11 6(3) . . . . ?
C9 C10 C11 C12 -6(3) . . . . ?
C10 C11 C12 N3 179.8(18) . . . . ?
C10 C11 C12 C7 6(3) . . . . ?
N2 C7 C12 C11 -179.0(16) . . . . ?
C8 C7 C12 C11 -6(2) . . . . ?
N2 C7 C12 N3 6(2) . . . . ?
C8 C7 C12 N3 179.9(14) . . . . ?
O2 C13 C14 C15 -71(2) . . . . ?
N3 C13 C14 C15 105.8(18) . . . . ?
O2 C13 C14 C16 52(2) . . . . ?
N3 C13 C14 C16 -131.1(18) . . . . ?
O1 C17 C18 C19 -49(2) . . . . ?
N1 C17 C18 C19 127.2(18) . . . . ?
O1 C17 C18 C20 72(2) . . . . ?
N1 C17 C18 C20 -112.0(19) . . . . ?
C26 C21 C22 C23 -1(3) . . . . ?
N4 C21 C22 C23 177.1(16) . . . . ?
C21 C22 C23 C24 0(3) . . . . ?
C22 C23 C24 C25 0(3) . . . . ?
C23 C24 C25 C26 0(3) . . . . ?
C24 C25 C26 C21 -1(3) . . . . ?
C24 C25 C26 N5 173.0(18) . . . . ?
N4 C21 C26 C25 -176.8(16) . . . . ?
C22 C21 C26 C25 1(3) . . . . ?
N4 C21 C26 N5 9(2) . . . . ?
C22 C21 C26 N5 -173.1(15) . . . . ?
C32 C27 C28 C29 -2(3) . . . . ?
N5 C27 C28 C29 175.4(16) . . . . ?
C27 C28 C29 C30 2(3) . . . . ?
C28 C29 C30 C31 0(3) . . . . ?
C29 C30 C31 C32 -1(3) . . . . ?
C30 C31 C32 N6 179.8(17) . . . . ?
C30 C31 C32 C27 1(3) . . . . ?
C28 C27 C32 N6 -178.3(15) . . . . ?
N5 C27 C32 N6 4(3) . . . . ?
C28 C27 C32 C31 1(3) . . . . ?
N5 C27 C32 C31 -176.8(14) . . . . ?
O4 C33 C34 C36 -75(2) . . . . ?
N6 C33 C34 C36 106.4(19) . . . . ?
O4 C33 C34 C35 47(3) . . . . ?
N6 C33 C34 C35 -131.4(17) . . . . ?
O3 C37 C38 C39 -57(2) . . . . ?
N4 C37 C38 C39 124.1(18) . . . . ?
O3 C37 C38 C40 67(2) . . . . ?
N4 C37 C38 C40 -111.1(18) . . . . ?
O1 C17 N1 C1 -2(3) . . . . ?
C18 C17 N1 C1 -177.7(15) . . . . ?
O1 C17 N1 Co1 -177.2(15) . . . . ?
C18 C17 N1 Co1 7(3) . . . . ?
C6 C1 N1 C17 171.3(17) . . . . ?
C2 C1 N1 C17 -6(3) . . . . ?
C6 C1 N1 Co1 -12.8(16) . . . . ?
C2 C1 N1 Co1 169.6(14) . . . . ?
N5 Co1 N1 C17 -54.1(19) . . . . ?
N4 Co1 N1 C17 53.1(18) . . . . ?
N2 Co1 N1 C17 -171.5(17) . . . . ?
N5 Co1 N1 C1 130.1(11) . . . . ?
N4 Co1 N1 C1 -122.7(10) . . . . ?
N2 Co1 N1 C1 12.7(11) . . . . ?
C8 C7 N2 C6 34(2) . . . . ?
C12 C7 N2 C6 -153.3(15) . . . . ?
C8 C7 N2 Co1 -119.3(16) . . . . ?
C12 C7 N2 Co1 54(2) . . . . ?
C1 C6 N2 C7 -152.4(16) . . . . ?
C5 C6 N2 C7 29(2) . . . . ?
C1 C6 N2 Co1 5.3(18) . . . . ?
C5 C6 N2 Co1 -172.8(12) . . . . ?
N5 Co1 N2 C7 10.7(18) . . . . ?
N1 Co1 N2 C7 146.1(15) . . . . ?
N4 Co1 N2 C7 -92.8(16) . . . . ?
N5 Co1 N2 C6 -145.4(9) . . . . ?
N1 Co1 N2 C6 -10.0(11) . . . . ?
N4 Co1 N2 C6 111.1(11) . . . . ?
O2 C13 N3 C12 -4(3) . . . . ?
C14 C13 N3 C12 -179.7(14) . . . . ?
C11 C12 N3 C13 16(3) . . . . ?
C7 C12 N3 C13 -170.2(17) . . . . ?
O3 C37 N4 C21 0(3) . . . . ?
C38 C37 N4 C21 178.4(15) . . . . ?
O3 C37 N4 Co1 -179.8(14) . . . . ?
C38 C37 N4 Co1 -1(2) . . . . ?
C26 C21 N4 C37 162.2(16) . . . . ?
C22 C21 N4 C37 -16(3) . . . . ?
C26 C21 N4 Co1 -18.0(19) . . . . ?
C22 C21 N4 Co1 163.9(14) . . . . ?
N5 Co1 N4 C37 -163.7(15) . . . . ?
N1 Co1 N4 C37 61.1(16) . . . . ?
N2 Co1 N4 C37 -48.7(17) . . . . ?
N5 Co1 N4 C21 16.5(11) . . . . ?
N1 Co1 N4 C21 -118.7(11) . . . . ?
N2 Co1 N4 C21 131.5(11) . . . . ?
C28 C27 N5 C26 34(2) . . . . ?
C32 C27 N5 C26 -148.3(17) . . . . ?
C28 C27 N5 Co1 -122.3(16) . . . . ?
C32 C27 N5 Co1 55(2) . . . . ?
C25 C26 N5 C27 31(3) . . . . ?
C21 C26 N5 C27 -154.6(15) . . . . ?
C25 C26 N5 Co1 -169.1(15) . . . . ?
C21 C26 N5 Co1 5.2(19) . . . . ?
N1 Co1 N5 C27 -94.3(15) . . . . ?
N4 Co1 N5 C27 146.3(15) . . . . ?
N2 Co1 N5 C27 13.0(17) . . . . ?
N1 Co1 N5 C26 107.3(12) . . . . ?
N4 Co1 N5 C26 -12.0(12) . . . . ?
N2 Co1 N5 C26 -145.3(10) . . . . ?
C31 C32 N6 C33 11(3) . . . . ?
C27 C32 N6 C33 -170.2(18) . . . . ?
O4 C33 N6 C32 2(3) . . . . ?
C34 C33 N6 C32 -179.9(17) . . . . ?
C2C C1C N1C C3C -53(2) . . . . ?
C2C C1C N1C C7C 68(2) . . . . ?
C2C C1C N1C C5C -172.9(14) . . . . ?
C4C C3C N1C C1C -52(2) . . . . ?
C4C C3C N1C C7C -176.1(14) . . . . ?
C4C C3C N1C C5C 65(2) . . . . ?
C8C C7C N1C C1C 61(2) . . . . ?
C8C C7C N1C C3C -174.0(14) . . . . ?
C8C C7C N1C C5C -56(2) . . . . ?
C6C C5C N1C C1C -175.9(15) . . . . ?
C6C C5C N1C C3C 61(2) . . . . ?
C6C C5C N1C C7C -55(2) . . . . ?
